data_4021724
loop_
_publ_author_name
'Zhi-Guo Wang'
'Bao-Han Zhou'
'Yun-Feng Chen'
'Guo-Dong Yin'
'Yi-Tao Li'
'An-Xin Wu'
'Lyle Isaacs'

_publ_section_title
;
 Substituent Effects Control the Self-Association of Molecular Clips
 in the Crystalline State
;
_journal_name_full 'Journal of Organic Chemistry'
_journal_page_first 4502
_journal_page_last 4508
_journal_paper_doi 10.1021/jo0603375
_journal_volume 71
_journal_year 2006
_chemical_formula_moiety 'C26 H26 N4 O6'
_chemical_formula_sum 'C26 H26 N4 O6'
_chemical_formula_weight 490.51
_chemical_name_systematic
; 
 ? 
;
_space_group_IT_number 15
_symmetry_cell_setting monoclinic
_symmetry_space_group_name_Hall '-C 2yc'
_symmetry_space_group_name_H-M 'C 1 2/c 1'
_atom_sites_solution_hydrogens geom
_atom_sites_solution_primary direct
_atom_sites_solution_secondary difmap
_audit_creation_method SHELXL-97
_cell_angle_alpha 90.00
_cell_angle_beta 108.106(3)
_cell_angle_gamma 90.00
_cell_formula_units_Z 4
_cell_length_a 15.698(3)
_cell_length_b 9.7251(16)
_cell_length_c 16.164(3)
_cell_measurement_reflns_used 2102
_cell_measurement_temperature 292(2)
_cell_measurement_theta_max 26.51
_cell_measurement_theta_min 2.50
_cell_volume 2345.6(7)
_computing_cell_refinement 'Bruker SMART'
_computing_data_collection 'Bruker SMART'
_computing_data_reduction 'Bruker SAINT'
_computing_molecular_graphics 'Bruker SHELXTL'
_computing_publication_material 'Bruker SHELXTL'
_computing_structure_refinement 'SHELXL-97 (Sheldrick, 1997)'
_computing_structure_solution 'SHELXS-97 (Sheldrick, 1990)'
_diffrn_ambient_temperature 292(2)
_diffrn_measured_fraction_theta_full 0.995
_diffrn_measured_fraction_theta_max 0.995
_diffrn_measurement_device_type 'CCD area detector'
_diffrn_measurement_method 'phi and omega scans'
_diffrn_radiation_monochromator graphite
_diffrn_radiation_source 'fine-focus sealed tube'
_diffrn_radiation_type MoK\a
_diffrn_radiation_wavelength 0.71073
_diffrn_reflns_av_R_equivalents 0.0254
_diffrn_reflns_av_sigmaI/netI 0.0336
_diffrn_reflns_limit_h_max 14
_diffrn_reflns_limit_h_min -20
_diffrn_reflns_limit_k_max 11
_diffrn_reflns_limit_k_min -12
_diffrn_reflns_limit_l_max 20
_diffrn_reflns_limit_l_min -20
_diffrn_reflns_number 6721
_diffrn_reflns_theta_full 27.00
_diffrn_reflns_theta_max 27.00
_diffrn_reflns_theta_min 2.50
_exptl_absorpt_coefficient_mu 0.100
_exptl_absorpt_correction_type none
_exptl_crystal_colour colorless
_exptl_crystal_density_diffrn 1.389
_exptl_crystal_density_method 'not measured'
_exptl_crystal_description block
_exptl_crystal_F_000 1032
_exptl_crystal_size_max 0.30
_exptl_crystal_size_mid 0.30
_exptl_crystal_size_min 0.10
_refine_diff_density_max 0.265
_refine_diff_density_min -0.211
_refine_diff_density_rms 0.044
_refine_ls_extinction_method none
_refine_ls_goodness_of_fit_ref 1.020
_refine_ls_hydrogen_treatment constr
_refine_ls_matrix_type full
_refine_ls_number_parameters 164
_refine_ls_number_reflns 2551
_refine_ls_number_restraints 0
_refine_ls_restrained_S_all 1.020
_refine_ls_R_factor_all 0.0566
_refine_ls_R_factor_gt 0.0459
_refine_ls_shift/su_max 0.001
_refine_ls_shift/su_mean 0.000
_refine_ls_structure_factor_coef Fsqd
_refine_ls_weighting_details 'calc w=1/[\s^2^(Fo^2^)+(0.0596P)^2^+1.0618P] where P=(Fo^2^+2Fc^2^)/3'
_refine_ls_weighting_scheme calc
_refine_ls_wR_factor_gt 0.1128
_refine_ls_wR_factor_ref 0.1204
_reflns_number_gt 2077
_reflns_number_total 2551
_reflns_threshold_expression >2sigma(I)
_cod_data_source_file jo0603375si20060217_102404.cif
_cod_depositor_comments
;
The following automatic conversions were performed:
'_symmetry_cell_setting' value 'Monoclinic' changed to 'monoclinic'
according to '/home/saulius/struct/CIF-dictionaries/cif_core.dic'
dictionary named 'cif_core.dic' version 2.4.1 from 2010-06-29.

Automatic conversion script
Id: cif_fix_enum 1527 2010-12-29 10:47:43Z saulius 
;
_cod_original_sg_symbol_H-M 'C 2/c'
_cod_database_code 4021724

loop_
_symmetry_equiv_pos_as_xyz
'x, y, z'
'-x, y, -z+1/2'
'x+1/2, y+1/2, z'
'-x+1/2, y+1/2, -z+1/2'
'-x, -y, -z'
'x, -y, z-1/2'
'-x+1/2, -y+1/2, -z'
'x+1/2, -y+1/2, z-1/2'

loop_
_atom_site_label
_atom_site_type_symbol
_atom_site_fract_x
_atom_site_fract_y
_atom_site_fract_z
_atom_site_U_iso_or_equiv
_atom_site_adp_type
_atom_site_occupancy
_atom_site_symmetry_multiplicity
_atom_site_calc_flag
_atom_site_refinement_flags
C1 C 0.74836(11) 0.95646(17) 0.14824(11) 0.0412(4) Uani 1 1 d .
H1 H 0.7214 0.9593 0.1919 0.049 Uiso 1 1 calc R
C2 C 0.73496(12) 1.06456(17) 0.08924(12) 0.0455(4) Uani 1 1 d .
H2 H 0.6988 1.1384 0.0932 0.055 Uiso 1 1 calc R
C3 C 0.77532(12) 1.06188(16) 0.02498(12) 0.0430(4) Uani 1 1 d .
H3 H 0.7658 1.1331 -0.0152 0.052 Uiso 1 1 calc R
C4 C 0.83020(11) 0.95270(16) 0.02044(10) 0.0370(4) Uani 1 1 d .
H4 H 0.8587 0.9527 -0.0221 0.044 Uiso 1 1 calc R
C5 C 0.84351(10) 0.84323(15) 0.07816(10) 0.0320(3) Uani 1 1 d .
C6 C 0.80137(10) 0.84425(16) 0.14304(10) 0.0333(3) Uani 1 1 d .
C7 C 0.80568(10) 0.72436(17) 0.20395(10) 0.0360(4) Uani 1 1 d .
H7A H 0.7742 0.7504 0.2446 0.043 Uiso 1 1 calc R
H7B H 0.7733 0.6480 0.1698 0.043 Uiso 1 1 calc R
C8 C 0.94227(10) 0.73360(15) 0.33306(10) 0.0311(3) Uani 1 1 d .
C9 C 1.04688(9) 0.60746(15) 0.28648(9) 0.0289(3) Uani 1 1 d .
C10 C 1.08179(10) 0.46303(16) 0.32052(10) 0.0324(3) Uani 1 1 d .
C11 C 1.04157(14) 0.2636(2) 0.38668(14) 0.0572(5) Uani 1 1 d .
H11A H 1.0610 0.2660 0.4498 0.069 Uiso 1 1 calc R
H11B H 1.0890 0.2230 0.3681 0.069 Uiso 1 1 calc R
C12 C 0.95841(17) 0.1805(2) 0.35394(15) 0.0646(6) Uani 1 1 d .
H12A H 0.9099 0.2272 0.3664 0.097 Uiso 1 1 calc R
H12B H 0.9674 0.0923 0.3821 0.097 Uiso 1 1 calc R
H12C H 0.9442 0.1681 0.2922 0.097 Uiso 1 1 calc R
C13 C 1.09931(11) 0.72402(17) 0.43323(10) 0.0355(4) Uani 1 1 d .
H13A H 1.1376 0.6448 0.4536 0.043 Uiso 1 1 calc R
H13B H 1.0723 0.7476 0.4778 0.043 Uiso 1 1 calc R
N1 N 0.89502(8) 0.67553(13) 0.25426(8) 0.0314(3) Uani 1 1 d .
N2 N 1.02877(8) 0.68649(13) 0.35436(8) 0.0322(3) Uani 1 1 d .
O1 O 0.91227(8) 0.80837(12) 0.37726(7) 0.0429(3) Uani 1 1 d .
O2 O 1.15109(8) 0.41534(12) 0.31837(8) 0.0461(3) Uani 1 1 d .
O3 O 1.02261(8) 0.40331(12) 0.35183(8) 0.0465(3) Uani 1 1 d .

loop_
_atom_site_aniso_label
_atom_site_aniso_U_11
_atom_site_aniso_U_22
_atom_site_aniso_U_33
_atom_site_aniso_U_23
_atom_site_aniso_U_13
_atom_site_aniso_U_12
C1 0.0365(9) 0.0450(9) 0.0433(9) -0.0044(7) 0.0142(7) 0.0057(7)
C2 0.0439(10) 0.0359(9) 0.0537(11) -0.0042(8) 0.0107(8) 0.0107(7)
C3 0.0474(10) 0.0320(8) 0.0429(9) 0.0028(7) 0.0042(8) 0.0021(7)
C4 0.0373(9) 0.0380(8) 0.0339(8) 0.0000(6) 0.0084(7) -0.0005(7)
C5 0.0273(7) 0.0341(8) 0.0313(8) -0.0021(6) 0.0046(6) 0.0018(6)
C6 0.0287(8) 0.0355(8) 0.0341(8) -0.0020(6) 0.0074(6) 0.0007(6)
C7 0.0261(8) 0.0437(9) 0.0392(9) 0.0035(7) 0.0116(7) 0.0027(7)
C8 0.0320(8) 0.0310(8) 0.0336(8) 0.0005(6) 0.0146(6) -0.0040(6)
C9 0.0250(7) 0.0323(8) 0.0288(7) -0.0008(6) 0.0074(6) -0.0013(6)
C10 0.0290(8) 0.0358(8) 0.0291(7) 0.0004(6) 0.0044(6) -0.0002(6)
C11 0.0576(12) 0.0472(11) 0.0676(13) 0.0257(9) 0.0208(10) 0.0070(9)
C12 0.0824(16) 0.0508(12) 0.0662(13) 0.0080(10) 0.0311(12) -0.0112(11)
C13 0.0355(8) 0.0419(9) 0.0286(8) -0.0013(6) 0.0093(6) -0.0085(7)
N1 0.0249(6) 0.0372(7) 0.0322(7) -0.0003(5) 0.0092(5) 0.0025(5)
N2 0.0280(7) 0.0392(7) 0.0297(6) -0.0048(5) 0.0092(5) -0.0033(5)
O1 0.0436(7) 0.0461(7) 0.0447(7) -0.0089(5) 0.0219(6) 0.0008(5)
O2 0.0372(7) 0.0440(7) 0.0576(8) 0.0074(6) 0.0154(6) 0.0092(5)
O3 0.0407(7) 0.0415(7) 0.0601(8) 0.0178(6) 0.0196(6) 0.0047(5)

loop_
_atom_type_symbol
_atom_type_description
_atom_type_scat_dispersion_real
_atom_type_scat_dispersion_imag
_atom_type_scat_source
C C 0.0033 0.0016 'International Tables Vol C Tables 4.2.6.8 and 6.1.1.4'
H H 0.0000 0.0000 'International Tables Vol C Tables 4.2.6.8 and 6.1.1.4'
N N 0.0061 0.0033 'International Tables Vol C Tables 4.2.6.8 and 6.1.1.4'
O O 0.0106 0.0060 'International Tables Vol C Tables 4.2.6.8 and 6.1.1.4'

loop_
_geom_angle_atom_site_label_1
_geom_angle_atom_site_label_2
_geom_angle_atom_site_label_3
_geom_angle
_geom_angle_site_symmetry_1
_geom_angle_site_symmetry_3
C6 C1 C2 121.17(16) . .
C6 C1 H1 119.4 . .
C2 C1 H1 119.4 . .
C3 C2 C1 119.78(15) . .
C3 C2 H2 120.1 . .
C1 C2 H2 120.1 . .
C2 C3 C4 119.70(16) . .
C2 C3 H3 120.2 . .
C4 C3 H3 120.2 . .
C3 C4 C5 121.27(16) . .
C3 C4 H4 119.4 . .
C5 C4 H4 119.4 . .
C4 C5 C6 119.31(14) . .
C4 C5 C13 118.52(14) . 2_755
C6 C5 C13 122.14(13) . 2_755
C1 C6 C5 118.73(15) . .
C1 C6 C7 118.14(14) . .
C5 C6 C7 122.99(14) . .
N1 C7 C6 116.90(13) . .
N1 C7 H7A 108.1 . .
C6 C7 H7A 108.1 . .
N1 C7 H7B 108.1 . .
C6 C7 H7B 108.1 . .
H7A C7 H7B 107.3 . .
O1 C8 N2 126.01(14) . .
O1 C8 N1 126.41(14) . .
N2 C8 N1 107.52(13) . .
N2 C9 N1 113.97(12) . 2_755
N2 C9 C10 110.26(12) . .
N1 C9 C10 112.05(12) 2_755 .
N2 C9 C9 102.18(12) . 2_755
N1 C9 C9 103.58(12) 2_755 2_755
C10 C9 C9 114.35(7) . 2_755
O2 C10 O3 126.57(15) . .
O2 C10 C9 124.65(14) . .
O3 C10 C9 108.78(12) . .
O3 C11 C12 108.46(16) . .
O3 C11 H11A 110.0 . .
C12 C11 H11A 110.0 . .
O3 C11 H11B 110.0 . .
C12 C11 H11B 110.0 . .
H11A C11 H11B 108.4 . .
C11 C12 H12A 109.5 . .
C11 C12 H12B 109.5 . .
H12A C12 H12B 109.5 . .
C11 C12 H12C 109.5 . .
H12A C12 H12C 109.5 . .
H12B C12 H12C 109.5 . .
N2 C13 C5 113.92(12) . 2_755
N2 C13 H13A 108.8 . .
C5 C13 H13A 108.8 2_755 .
N2 C13 H13B 108.8 . .
C5 C13 H13B 108.8 2_755 .
H13A C13 H13B 107.7 . .
C8 N1 C9 112.01(12) . 2_755
C8 N1 C7 121.81(13) . .
C9 N1 C7 121.87(12) 2_755 .
C8 N2 C9 113.70(12) . .
C8 N2 C13 124.18(13) . .
C9 N2 C13 121.78(12) . .
C10 O3 C11 118.13(14) . .

loop_
_geom_bond_atom_site_label_1
_geom_bond_atom_site_label_2
_geom_bond_distance
_geom_bond_site_symmetry_2
C1 C6 1.391(2) .
C1 C2 1.391(2) .
C1 H1 0.9300 .
C2 C3 1.375(3) .
C2 H2 0.9300 .
C3 C4 1.384(2) .
C3 H3 0.9300 .
C4 C5 1.388(2) .
C4 H4 0.9300 .
C5 C6 1.403(2) .
C5 C13 1.512(2) 2_755
C6 C7 1.514(2) .
C7 N1 1.4646(19) .
C7 H7A 0.9700 .
C7 H7B 0.9700 .
C8 O1 1.2125(18) .
C8 N2 1.372(2) .
C8 N1 1.3800(19) .
C9 N2 1.4385(18) .
C9 N1 1.4413(18) 2_755
C9 C10 1.545(2) .
C9 C9 1.574(3) 2_755
C10 O2 1.1931(19) .
C10 O3 1.3224(19) .
C11 O3 1.465(2) .
C11 C12 1.486(3) .
C11 H11A 0.9700 .
C11 H11B 0.9700 .
C12 H12A 0.9600 .
C12 H12B 0.9600 .
C12 H12C 0.9600 .
C13 N2 1.4516(19) .
C13 C5 1.512(2) 2_755
C13 H13A 0.9700 .
C13 H13B 0.9700 .
N1 C9 1.4412(18) 2_755

loop_
_geom_hbond_atom_site_label_D
_geom_hbond_atom_site_label_H
_geom_hbond_atom_site_label_A
_geom_hbond_distance_DH
_geom_hbond_distance_HA
_geom_hbond_distance_DA
_geom_hbond_angle_DHA
_geom_hbond_site_symmetry_A
C7 H7B O2 0.97 2.53 3.126(2) 119.3 2_755
C2 H2 O1 0.93 2.55 3.469(2) 168.5 4_655

loop_
_geom_torsion_atom_site_label_1
_geom_torsion_atom_site_label_2
_geom_torsion_atom_site_label_3
_geom_torsion_atom_site_label_4
_geom_torsion
_geom_torsion_site_symmetry_1
_geom_torsion_site_symmetry_4
C6 C1 C2 C3 -0.7(3) . .
C1 C2 C3 C4 -1.1(3) . .
C2 C3 C4 C5 1.8(2) . .
C3 C4 C5 C6 -0.8(2) . .
C3 C4 C5 C13 177.04(15) . 2_755
C2 C1 C6 C5 1.7(2) . .
C2 C1 C6 C7 -174.22(15) . .
C4 C5 C6 C1 -0.9(2) . .
C13 C5 C6 C1 -178.70(15) 2_755 .
C4 C5 C6 C7 174.75(14) . .
C13 C5 C6 C7 -3.0(2) 2_755 .
C1 C6 C7 N1 -129.04(16) . .
C5 C6 C7 N1 55.3(2) . .
N2 C9 C10 O2 -123.96(16) . .
N1 C9 C10 O2 4.1(2) 2_755 .
C9 C9 C10 O2 121.58(18) 2_755 .
N2 C9 C10 O3 55.93(15) . .
N1 C9 C10 O3 -175.99(12) 2_755 .
C9 C9 C10 O3 -58.52(19) 2_755 .
O1 C8 N1 C9 172.14(14) . 2_755
N2 C8 N1 C9 -10.50(16) . 2_755
O1 C8 N1 C7 15.1(2) . .
N2 C8 N1 C7 -167.56(12) . .
C6 C7 N1 C8 86.16(17) . .
C6 C7 N1 C9 -68.66(19) . 2_755
O1 C8 N2 C9 -175.68(14) . .
N1 C8 N2 C9 6.94(17) . .
O1 C8 N2 C13 -2.3(2) . .
N1 C8 N2 C13 -179.71(13) . .
N1 C9 N2 C8 110.01(14) 2_755 .
C10 C9 N2 C8 -122.97(13) . .
C9 C9 N2 C8 -1.02(14) 2_755 .
N1 C9 N2 C13 -63.52(17) 2_755 .
C10 C9 N2 C13 63.50(17) . .
C9 C9 N2 C13 -174.55(12) 2_755 .
C5 C13 N2 C8 -94.88(17) 2_755 .
C5 C13 N2 C9 77.96(18) 2_755 .
O2 C10 O3 C11 -1.0(3) . .
C9 C10 O3 C11 179.12(14) . .
C12 C11 O3 C10 -135.55(17) . .
